data_4065182
loop_
_publ_author_name
'Vicente, Jos\'e'
'Abad, Jos\'e Antonio'
'L\'opez-Nicol\'as, Rosa-Mar\'ia'
'Jones, Peter G.'

_publ_section_title
;
 Palladated Oligophenylene Thioethers: Synthesis and Reactivity toward
 Isocyanides, Carbon Monoxide, and Alkynes
;
_journal_issue 18
_journal_name_full Organometallics
_journal_page_first 4983
_journal_paper_doi 10.1021/om200607h
_journal_volume 30
_journal_year 2011
_chemical_formula_sum 'C31 H24 F3 O3 P S2'
_chemical_formula_weight 596.59
_chemical_name_systematic
;

 ?

;
_space_group_IT_number 14
_symmetry_cell_setting monoclinic
_symmetry_space_group_name_Hall '-P 2ybc'
_symmetry_space_group_name_H-M 'P 1 21/c 1'
_atom_sites_solution_hydrogens geom
_atom_sites_solution_primary direct
_atom_sites_solution_secondary difmap
_audit_creation_method SHELXL-97
_cell_angle_alpha 90.00
_cell_angle_beta 97.992(4)
_cell_angle_gamma 90.00
_cell_formula_units_Z 4
_cell_length_a 10.8871(12)
_cell_length_b 17.038(2)
_cell_length_c 14.922(2)
_cell_measurement_reflns_used 4670
_cell_measurement_temperature 133(2)
_cell_measurement_theta_max 30
_cell_measurement_theta_min 2.3
_cell_volume 2741.1(6)
_computing_cell_refinement 'Bruker SAINT'
_computing_data_collection 'Bruker SMART'
_computing_data_reduction 'Bruker SAINT'
_computing_molecular_graphics 'Siemens XP'
_computing_publication_material SHELXL-97
_computing_structure_refinement 'SHELXL-97 (Sheldrick, 1997)'
_computing_structure_solution 'SHELXS-97 (Sheldrick, 1990)'
_diffrn_ambient_temperature 133(2)
_diffrn_detector_area_resol_mean 8.192
_diffrn_measured_fraction_theta_full 0.999
_diffrn_measured_fraction_theta_max 0.997
_diffrn_measurement_device_type 'Bruker SMART 1000 CCD'
_diffrn_measurement_method \w-scan
_diffrn_radiation_monochromator graphite
_diffrn_radiation_source 'fine-focus sealed tube'
_diffrn_radiation_type MoK\a
_diffrn_radiation_wavelength 0.71073
_diffrn_reflns_av_R_equivalents 0.0407
_diffrn_reflns_av_sigmaI/netI 0.0371
_diffrn_reflns_limit_h_max 14
_diffrn_reflns_limit_h_min -14
_diffrn_reflns_limit_k_max 22
_diffrn_reflns_limit_k_min -22
_diffrn_reflns_limit_l_max 19
_diffrn_reflns_limit_l_min -19
_diffrn_reflns_number 27635
_diffrn_reflns_theta_full 28.00
_diffrn_reflns_theta_max 28.28
_diffrn_reflns_theta_min 1.82
_exptl_absorpt_coefficient_mu 0.306
_exptl_absorpt_correction_type none
_exptl_crystal_colour orange
_exptl_crystal_density_diffrn 1.446
_exptl_crystal_density_method 'not measured'
_exptl_crystal_description 'rectangular prism'
_exptl_crystal_F_000 1232
_exptl_crystal_size_max 0.24
_exptl_crystal_size_mid 0.15
_exptl_crystal_size_min 0.13
_refine_diff_density_max 0.422
_refine_diff_density_min -0.410
_refine_diff_density_rms 0.056
_refine_ls_extinction_method none
_refine_ls_goodness_of_fit_ref 1.048
_refine_ls_hydrogen_treatment riding
_refine_ls_matrix_type full
_refine_ls_number_parameters 361
_refine_ls_number_reflns 6780
_refine_ls_number_restraints 0
_refine_ls_restrained_S_all 1.048
_refine_ls_R_factor_all 0.0539
_refine_ls_R_factor_gt 0.0373
_refine_ls_shift/su_max 0.001
_refine_ls_shift/su_mean 0.000
_refine_ls_structure_factor_coef Fsqd
_refine_ls_weighting_details 'calc w=1/[\s^2^(Fo^2^)+(0.0582P)^2^+0.0760P] where P=(Fo^2^+2Fc^2^)/3'
_refine_ls_weighting_scheme calc
_refine_ls_wR_factor_gt 0.0973
_refine_ls_wR_factor_ref 0.1034
_reflns_number_gt 5170
_reflns_number_total 6780
_reflns_threshold_expression >2sigma(I)
_cod_data_source_file om200607h_si_001.cif
_cod_data_source_block climer
_cod_depositor_comments 'Adding full bibliography for 4065180--4065189.cif.'
_cod_original_sg_symbol_H-M 'P 21/c'
_cod_database_code 4065182

loop_
_symmetry_equiv_pos_as_xyz
'x, y, z'
'-x, y+1/2, -z+1/2'
'-x, -y, -z'
'x, -y-1/2, z-1/2'

loop_
_atom_site_label
_atom_site_type_symbol
_atom_site_fract_x
_atom_site_fract_y
_atom_site_fract_z
_atom_site_U_iso_or_equiv
_atom_site_adp_type
_atom_site_occupancy
_atom_site_symmetry_multiplicity
_atom_site_calc_flag
_atom_site_refinement_flags
P P 0.27748(4) 0.22835(2) 0.79210(3) 0.01941(10) Uani 1 1 d .
S1 S 0.13793(4) 0.35788(3) 0.65083(3) 0.02814(11) Uani 1 1 d .
C11 C 0.32319(15) 0.16139(10) 0.88423(11) 0.0226(3) Uani 1 1 d .
C12 C 0.29169(18) 0.08195(10) 0.87733(13) 0.0301(4) Uani 1 1 d .
H12 H 0.2485 0.0617 0.8225 0.036 Uiso 1 1 calc R
C13 C 0.32381(19) 0.03288(12) 0.95097(14) 0.0381(5) Uani 1 1 d .
H13 H 0.3035 -0.0213 0.9461 0.046 Uiso 1 1 calc R
C14 C 0.38498(18) 0.06207(12) 1.03128(13) 0.0367(5) Uani 1 1 d .
H14 H 0.4043 0.0283 1.0820 0.044 Uiso 1 1 calc R
C15 C 0.41825(18) 0.14051(12) 1.03800(12) 0.0347(4) Uani 1 1 d .
H15 H 0.4616 0.1603 1.0930 0.042 Uiso 1 1 calc R
C16 C 0.38840(17) 0.19016(11) 0.96472(12) 0.0298(4) Uani 1 1 d .
H16 H 0.4123 0.2438 0.9692 0.036 Uiso 1 1 calc R
C21 C 0.40883(14) 0.29057(10) 0.78477(11) 0.0206(3) Uani 1 1 d .
C22 C 0.52314(15) 0.25487(10) 0.77621(11) 0.0243(4) Uani 1 1 d .
H22 H 0.5297 0.1993 0.7751 0.029 Uiso 1 1 calc R
C23 C 0.62577(15) 0.30095(11) 0.76938(12) 0.0278(4) Uani 1 1 d .
H23 H 0.7029 0.2771 0.7629 0.033 Uiso 1 1 calc R
C24 C 0.61608(16) 0.38210(11) 0.77203(13) 0.0298(4) Uani 1 1 d .
H24 H 0.6865 0.4136 0.7661 0.036 Uiso 1 1 calc R
C25 C 0.50468(16) 0.41768(10) 0.78327(12) 0.0284(4) Uani 1 1 d .
H25 H 0.4996 0.4732 0.7865 0.034 Uiso 1 1 calc R
C26 C 0.40047(15) 0.37217(10) 0.78976(11) 0.0238(3) Uani 1 1 d .
H26 H 0.3241 0.3964 0.7975 0.029 Uiso 1 1 calc R
C31 C 0.23323(15) 0.16951(9) 0.69314(11) 0.0214(3) Uani 1 1 d .
C32 C 0.31700(16) 0.14990(10) 0.63432(12) 0.0272(4) Uani 1 1 d .
H32 H 0.3973 0.1729 0.6416 0.033 Uiso 1 1 calc R
C33 C 0.28268(17) 0.09671(11) 0.56504(13) 0.0307(4) Uani 1 1 d .
H33 H 0.3392 0.0838 0.5242 0.037 Uiso 1 1 calc R
C34 C 0.16652(17) 0.06237(11) 0.55525(13) 0.0308(4) Uani 1 1 d .
H34 H 0.1442 0.0252 0.5083 0.037 Uiso 1 1 calc R
C35 C 0.08252(17) 0.08171(10) 0.61327(12) 0.0294(4) Uani 1 1 d .
H35 H 0.0027 0.0581 0.6060 0.035 Uiso 1 1 calc R
C36 C 0.11510(15) 0.13568(10) 0.68217(11) 0.0248(4) Uani 1 1 d .
H36 H 0.0574 0.1496 0.7217 0.030 Uiso 1 1 calc R
C41 C 0.14581(14) 0.28419(9) 0.81719(11) 0.0199(3) Uani 1 1 d .
C42 C 0.08536(15) 0.33900(10) 0.75558(11) 0.0226(3) Uani 1 1 d .
C43 C -0.01416(16) 0.38185(11) 0.78056(12) 0.0271(4) Uani 1 1 d .
H43 H -0.0526 0.4213 0.7412 0.033 Uiso 1 1 calc R
C44 C -0.05699(16) 0.36731(10) 0.86183(12) 0.0274(4) Uani 1 1 d .
H44 H -0.1263 0.3957 0.8771 0.033 Uiso 1 1 calc R
C45 C 0.00022(16) 0.31178(10) 0.92122(12) 0.0264(4) Uani 1 1 d .
H45 H -0.0307 0.3013 0.9765 0.032 Uiso 1 1 calc R
C46 C 0.10217(15) 0.27168(10) 0.89984(11) 0.0241(3) Uani 1 1 d .
H46 H 0.1433 0.2351 0.9418 0.029 Uiso 1 1 calc R
C51 C -0.00126(16) 0.35910(10) 0.57238(11) 0.0252(4) Uani 1 1 d .
C52 C -0.10842(17) 0.31736(10) 0.58380(12) 0.0299(4) Uani 1 1 d .
H52 H -0.1113 0.2867 0.6366 0.036 Uiso 1 1 calc R
C53 C -0.21111(18) 0.32127(11) 0.51667(13) 0.0331(4) Uani 1 1 d .
H53 H -0.2856 0.2950 0.5252 0.040 Uiso 1 1 calc R
C54 C -0.2055(2) 0.36312(12) 0.43774(14) 0.0391(5) Uani 1 1 d .
H54 H -0.2749 0.3642 0.3915 0.047 Uiso 1 1 calc R
C55 C -0.0977(2) 0.40362(12) 0.42654(13) 0.0388(5) Uani 1 1 d .
H55 H -0.0929 0.4321 0.3724 0.047 Uiso 1 1 calc R
C56 C 0.00188(18) 0.40212(10) 0.49433(12) 0.0286(4) Uani 1 1 d .
H56 H 0.0743 0.4313 0.4873 0.034 Uiso 1 1 calc R
S2 S 0.73885(4) 0.09059(2) 0.67730(3) 0.02549(11) Uani 1 1 d .
O1 O 0.63700(12) 0.08479(7) 0.72952(9) 0.0328(3) Uani 1 1 d .
O2 O 0.81888(12) 0.15741(8) 0.69806(9) 0.0344(3) Uani 1 1 d .
O3 O 0.80083(12) 0.01758(7) 0.66370(10) 0.0394(3) Uani 1 1 d .
C99 C 0.66067(16) 0.11240(11) 0.56428(12) 0.0288(4) Uani 1 1 d .
F1 F 0.59219(10) 0.17815(6) 0.56313(8) 0.0380(3) Uani 1 1 d .
F2 F 0.58435(11) 0.05504(7) 0.53190(9) 0.0479(3) Uani 1 1 d .
F3 F 0.74198(11) 0.12368(7) 0.50565(7) 0.0414(3) Uani 1 1 d .

loop_
_atom_site_aniso_label
_atom_site_aniso_U_11
_atom_site_aniso_U_22
_atom_site_aniso_U_33
_atom_site_aniso_U_23
_atom_site_aniso_U_13
_atom_site_aniso_U_12
P 0.0171(2) 0.0216(2) 0.0198(2) -0.00263(16) 0.00340(15) 0.00039(16)
S1 0.0232(2) 0.0378(3) 0.0243(2) 0.00455(18) 0.00641(17) 0.00153(18)
C11 0.0200(8) 0.0255(8) 0.0228(8) -0.0004(6) 0.0046(6) 0.0046(7)
C12 0.0332(10) 0.0255(9) 0.0313(10) -0.0007(7) 0.0032(8) 0.0034(7)
C13 0.0458(12) 0.0263(10) 0.0425(11) 0.0056(8) 0.0070(9) 0.0080(9)
C14 0.0363(11) 0.0426(11) 0.0322(10) 0.0104(8) 0.0081(8) 0.0155(9)
C15 0.0324(10) 0.0458(12) 0.0251(9) 0.0003(8) 0.0009(8) 0.0070(9)
C16 0.0308(9) 0.0316(10) 0.0265(9) -0.0011(7) 0.0016(7) 0.0009(8)
C21 0.0165(7) 0.0237(8) 0.0211(8) -0.0027(6) 0.0011(6) -0.0013(6)
C22 0.0209(8) 0.0244(8) 0.0270(9) -0.0028(7) 0.0020(7) 0.0023(7)
C23 0.0172(8) 0.0334(10) 0.0327(9) -0.0024(8) 0.0024(7) 0.0021(7)
C24 0.0206(8) 0.0322(10) 0.0356(10) 0.0018(8) 0.0001(7) -0.0055(7)
C25 0.0275(9) 0.0236(9) 0.0322(9) -0.0015(7) -0.0027(7) -0.0019(7)
C26 0.0206(8) 0.0250(9) 0.0247(8) -0.0029(7) -0.0008(6) 0.0033(7)
C31 0.0214(8) 0.0206(8) 0.0218(8) -0.0027(6) 0.0017(6) 0.0001(6)
C32 0.0221(8) 0.0315(9) 0.0289(9) -0.0058(7) 0.0068(7) -0.0029(7)
C33 0.0288(9) 0.0347(10) 0.0295(9) -0.0103(8) 0.0067(7) 0.0034(8)
C34 0.0319(10) 0.0281(9) 0.0306(10) -0.0099(7) -0.0026(8) 0.0023(8)
C35 0.0241(9) 0.0296(9) 0.0329(10) -0.0043(7) -0.0019(7) -0.0037(7)
C36 0.0199(8) 0.0289(9) 0.0258(9) -0.0026(7) 0.0038(7) -0.0008(7)
C41 0.0169(7) 0.0218(8) 0.0213(8) -0.0032(6) 0.0038(6) -0.0009(6)
C42 0.0193(8) 0.0277(9) 0.0209(8) -0.0009(6) 0.0030(6) -0.0016(7)
C43 0.0219(8) 0.0306(9) 0.0284(9) 0.0022(7) 0.0020(7) 0.0051(7)
C44 0.0185(8) 0.0336(10) 0.0305(9) -0.0059(7) 0.0051(7) 0.0026(7)
C45 0.0243(9) 0.0330(9) 0.0233(8) -0.0037(7) 0.0082(7) -0.0016(7)
C46 0.0236(8) 0.0269(9) 0.0223(8) 0.0011(7) 0.0045(6) -0.0003(7)
C51 0.0270(9) 0.0231(8) 0.0258(9) -0.0023(7) 0.0045(7) 0.0001(7)
C52 0.0326(10) 0.0270(9) 0.0304(9) 0.0001(7) 0.0052(8) -0.0023(7)
C53 0.0302(10) 0.0270(9) 0.0414(11) -0.0055(8) 0.0026(8) -0.0051(8)
C54 0.0423(11) 0.0362(11) 0.0343(11) -0.0071(8) -0.0099(9) 0.0035(9)
C55 0.0566(13) 0.0328(10) 0.0252(9) 0.0028(8) -0.0009(9) 0.0007(9)
C56 0.0361(10) 0.0237(8) 0.0256(9) -0.0001(7) 0.0027(7) -0.0041(7)
S2 0.0225(2) 0.0233(2) 0.0315(2) 0.00106(17) 0.00685(17) 0.00078(16)
O1 0.0345(7) 0.0323(7) 0.0348(7) -0.0022(6) 0.0168(6) -0.0034(6)
O2 0.0290(7) 0.0347(7) 0.0386(7) -0.0005(6) 0.0019(6) -0.0077(6)
O3 0.0351(8) 0.0277(7) 0.0576(9) 0.0074(6) 0.0143(7) 0.0098(6)
C99 0.0245(9) 0.0302(9) 0.0330(10) -0.0023(8) 0.0085(7) 0.0001(7)
F1 0.0291(6) 0.0404(6) 0.0451(7) 0.0094(5) 0.0076(5) 0.0102(5)
F2 0.0412(7) 0.0506(7) 0.0497(7) -0.0143(6) -0.0009(6) -0.0144(6)
F3 0.0399(6) 0.0549(7) 0.0331(6) -0.0004(5) 0.0186(5) 0.0018(6)

loop_
_atom_type_symbol
_atom_type_description
_atom_type_scat_dispersion_real
_atom_type_scat_dispersion_imag
_atom_type_scat_source
C C 0.0033 0.0016 'International Tables Vol C Tables 4.2.6.8 and 6.1.1.4'
H H 0.0000 0.0000 'International Tables Vol C Tables 4.2.6.8 and 6.1.1.4'
O O 0.0106 0.0060 'International Tables Vol C Tables 4.2.6.8 and 6.1.1.4'
F F 0.0171 0.0103 'International Tables Vol C Tables 4.2.6.8 and 6.1.1.4'
P P 0.1023 0.0942 'International Tables Vol C Tables 4.2.6.8 and 6.1.1.4'
S S 0.1246 0.1234 'International Tables Vol C Tables 4.2.6.8 and 6.1.1.4'

loop_
_geom_angle_atom_site_label_1
_geom_angle_atom_site_label_2
_geom_angle_atom_site_label_3
_geom_angle
C31 P C21 113.87(8)
C31 P C41 109.61(7)
C21 P C41 111.35(7)
C31 P C11 106.74(8)
C21 P C11 106.40(8)
C41 P C11 108.59(8)
C42 S1 C51 103.47(8)
C16 C11 C12 119.60(16)
C16 C11 P 119.16(13)
C12 C11 P 121.22(13)
C13 C12 C11 119.58(17)
C14 C13 C12 120.60(19)
C13 C14 C15 120.03(18)
C14 C15 C16 120.13(18)
C15 C16 C11 120.01(17)
C26 C21 C22 120.03(15)
C26 C21 P 121.76(12)
C22 C21 P 118.18(12)
C23 C22 C21 119.73(16)
C22 C23 C24 119.93(16)
C25 C24 C23 120.68(16)
C24 C25 C26 120.08(16)
C25 C26 C21 119.50(15)
C32 C31 C36 120.01(15)
C32 C31 P 121.92(13)
C36 C31 P 117.65(12)
C33 C32 C31 119.66(16)
C34 C33 C32 120.21(17)
C33 C34 C35 120.49(17)
C34 C35 C36 119.88(16)
C35 C36 C31 119.73(16)
C46 C41 C42 119.46(15)
C46 C41 P 118.71(13)
C42 C41 P 121.83(12)
C43 C42 C41 118.76(15)
C43 C42 S1 119.91(13)
C41 C42 S1 121.26(12)
C44 C43 C42 120.59(16)
C43 C44 C45 120.54(16)
C46 C45 C44 119.74(16)
C45 C46 C41 120.80(16)
C56 C51 C52 119.49(17)
C56 C51 S1 116.23(14)
C52 C51 S1 124.23(13)
C53 C52 C51 119.19(17)
C54 C53 C52 120.62(18)
C53 C54 C55 119.67(18)
C56 C55 C54 119.59(18)
C55 C56 C51 121.37(18)
O2 S2 O3 115.51(8)
O2 S2 O1 115.12(8)
O3 S2 O1 115.21(8)
O2 S2 C99 103.24(8)
O3 S2 C99 102.33(8)
O1 S2 C99 102.64(8)
F2 C99 F3 107.69(15)
F2 C99 F1 106.88(14)
F3 C99 F1 106.70(14)
F2 C99 S2 112.03(13)
F3 C99 S2 111.57(12)
F1 C99 S2 111.67(12)

loop_
_geom_bond_atom_site_label_1
_geom_bond_atom_site_label_2
_geom_bond_distance
P C31 1.7944(16)
P C21 1.7957(16)
P C41 1.8026(16)
P C11 1.8026(17)
S1 C42 1.7672(17)
S1 C51 1.7815(18)
C11 C16 1.396(2)
C11 C12 1.397(2)
C12 C13 1.386(3)
C13 C14 1.380(3)
C14 C15 1.385(3)
C15 C16 1.385(3)
C21 C26 1.396(2)
C21 C22 1.407(2)
C22 C23 1.381(2)
C23 C24 1.388(3)
C24 C25 1.387(3)
C25 C26 1.389(2)
C31 C32 1.392(2)
C31 C36 1.398(2)
C32 C33 1.387(2)
C33 C34 1.383(3)
C34 C35 1.384(3)
C35 C36 1.388(2)
C41 C46 1.398(2)
C41 C42 1.408(2)
C42 C43 1.399(2)
C43 C44 1.381(2)
C44 C45 1.384(2)
C45 C46 1.378(2)
C51 C56 1.380(2)
C51 C52 1.397(2)
C52 C53 1.395(3)
C53 C54 1.385(3)
C54 C55 1.391(3)
C55 C56 1.376(3)
S2 O2 1.4410(13)
S2 O3 1.4430(13)
S2 O1 1.4446(13)
S2 C99 1.8187(19)
C99 F2 1.330(2)
C99 F3 1.342(2)
C99 F1 1.344(2)

loop_
_geom_hbond_atom_site_label_D
_geom_hbond_atom_site_label_H
_geom_hbond_atom_site_label_A
_geom_hbond_distance_DH
_geom_hbond_distance_HA
_geom_hbond_distance_DA
_geom_hbond_angle_DHA
_geom_hbond_site_symmetry_A
C22 H22 O1 0.95 2.42 3.265(2) 148.1 .
C25 H25 O1 0.95 2.40 3.231(2) 145.3 2_656
C54 H54 O1 0.95 2.62 3.450(2) 145.9 4_465
C23 H23 O2 0.95 2.65 3.487(2) 147.0 .
C36 H36 O2 0.95 2.57 3.287(2) 132.0 1_455
C52 H52 O2 0.95 2.54 3.367(2) 145.3 1_455
C26 H26 O3 0.95 2.58 3.442(2) 150.7 2_656
C35 H35 O3 0.95 2.56 3.436(2) 152.7 1_455

loop_
_geom_torsion_atom_site_label_1
_geom_torsion_atom_site_label_2
_geom_torsion_atom_site_label_3
_geom_torsion_atom_site_label_4
_geom_torsion
C31 P C11 C16 165.56(13)
C21 P C11 C16 43.62(15)
C41 P C11 C16 -76.35(15)
C31 P C11 C12 -16.17(16)
C21 P C11 C12 -138.12(14)
C41 P C11 C12 101.92(15)
C16 C11 C12 C13 1.0(3)
P C11 C12 C13 -177.22(14)
C11 C12 C13 C14 0.9(3)
C12 C13 C14 C15 -2.0(3)
C13 C14 C15 C16 1.1(3)
C14 C15 C16 C11 0.9(3)
C12 C11 C16 C15 -1.9(3)
P C11 C16 C15 176.38(14)
C31 P C21 C26 118.86(14)
C41 P C21 C26 -5.68(16)
C11 P C21 C26 -123.84(14)
C31 P C21 C22 -62.85(15)
C41 P C21 C22 172.61(12)
C11 P C21 C22 54.45(15)
C26 C21 C22 C23 -2.4(2)
P C21 C22 C23 179.28(13)
C21 C22 C23 C24 0.7(3)
C22 C23 C24 C25 1.3(3)
C23 C24 C25 C26 -1.6(3)
C24 C25 C26 C21 -0.1(3)
C22 C21 C26 C25 2.1(2)
P C21 C26 C25 -179.68(13)
C21 P C31 C32 24.19(17)
C41 P C31 C32 149.67(14)
C11 P C31 C32 -92.91(15)
C21 P C31 C36 -163.32(13)
C41 P C31 C36 -37.84(15)
C11 P C31 C36 79.58(15)
C36 C31 C32 C33 -0.1(3)
P C31 C32 C33 172.25(14)
C31 C32 C33 C34 -1.0(3)
C32 C33 C34 C35 1.2(3)
C33 C34 C35 C36 -0.3(3)
C34 C35 C36 C31 -0.7(3)
C32 C31 C36 C35 0.9(3)
P C31 C36 C35 -171.71(13)
C31 P C41 C46 118.50(13)
C21 P C41 C46 -114.59(14)
C11 P C41 C46 2.24(15)
C31 P C41 C42 -60.73(15)
C21 P C41 C42 66.18(15)
C11 P C41 C42 -176.99(13)
C46 C41 C42 C43 2.5(2)
P C41 C42 C43 -178.26(13)
C46 C41 C42 S1 179.22(13)
P C41 C42 S1 -1.6(2)
C51 S1 C42 C43 -47.77(16)
C51 S1 C42 C41 135.56(14)
C41 C42 C43 C44 -3.8(3)
S1 C42 C43 C44 179.44(14)
C42 C43 C44 C45 2.0(3)
C43 C44 C45 C46 1.2(3)
C44 C45 C46 C41 -2.5(3)
C42 C41 C46 C45 0.6(2)
P C41 C46 C45 -178.64(13)
C42 S1 C51 C56 154.74(14)
C42 S1 C51 C52 -27.96(17)
C56 C51 C52 C53 -1.2(3)
S1 C51 C52 C53 -178.44(14)
C51 C52 C53 C54 2.8(3)
C52 C53 C54 C55 -2.0(3)
C53 C54 C55 C56 -0.5(3)
C54 C55 C56 C51 2.1(3)
C52 C51 C56 C55 -1.2(3)
S1 C51 C56 C55 176.19(15)
O2 S2 C99 F2 177.98(12)
O3 S2 C99 F2 57.69(14)
O1 S2 C99 F2 -62.04(14)
O2 S2 C99 F3 57.15(14)
O3 S2 C99 F3 -63.14(14)
O1 S2 C99 F3 177.13(12)
O2 S2 C99 F1 -62.16(14)
O3 S2 C99 F1 177.55(12)
O1 S2 C99 F1 57.82(13)

loop_
_cod_related_entry_id
_cod_related_entry_database
_cod_related_entry_code
1 ChemSpider 30659662
